data_4078221
loop_
_publ_author_name
'Safa, Muhieddine'
'Jennings, Michael C.'
'Puddephatt, Richard J.'

_publ_section_title
;
 Reactivity of a Dimethylplatinum(II) Complex with the
 Bis(2-pyridyl)dimethylsilane Ligand: Easy Silicon--Carbon Bond Activation
;
_journal_issue 9
_journal_name_full Organometallics
_journal_page_first 3539
_journal_paper_doi 10.1021/om3000136
_journal_volume 31
_journal_year 2012
_chemical_formula_moiety 'C27 H37 N4 O Pt2 Si2, C20 H2 B F18 O'
_chemical_formula_sum 'C47 H39 B F18 N4 O2 Pt2 Si2'
_chemical_formula_weight 1490.99
_chemical_name_systematic
; 
 ? 
;
_space_group_IT_number 2
_symmetry_cell_setting triclinic
_symmetry_space_group_name_Hall '-P 1'
_symmetry_space_group_name_H-M 'P -1'
_atom_sites_solution_hydrogens geom
_atom_sites_solution_primary direct
_atom_sites_solution_secondary difmap
_audit_creation_method SHELXL-97
_cell_angle_alpha 79.94(3)
_cell_angle_beta 80.78(3)
_cell_angle_gamma 79.76(3)
_cell_formula_units_Z 2
_cell_length_a 11.812(2)
_cell_length_b 13.535(3)
_cell_length_c 16.700(3)
_cell_measurement_reflns_used 42448
_cell_measurement_temperature 150(2)
_cell_measurement_theta_max 27.48
_cell_measurement_theta_min 2.04
_cell_volume 2563.9(9)
_computing_cell_refinement 'DENZO-SMN (Otwinowski & Minor, 1997)'
_computing_data_collection 'COLLECT (Nonius, 1997-2001)'
_computing_data_reduction DENZO-SMN
_computing_molecular_graphics 'SHELXTL/PC (Sheldrick, 2001)'
_computing_publication_material SHELXTL/PC
_computing_structure_refinement 'SHELXL-97 (Sheldrick, 1997)'
_computing_structure_solution 'SHELXS-97 (Sheldrick, 1997)'
_diffrn_ambient_temperature 150(2)
_diffrn_measured_fraction_theta_full 0.994
_diffrn_measured_fraction_theta_max 0.994
_diffrn_measurement_device_type 'Nonius Kappa-CCD'
_diffrn_measurement_method '\f scans, and \w scans with \k offsets'
_diffrn_radiation_monochromator graphite
_diffrn_radiation_source 'fine-focus sealed tube'
_diffrn_radiation_type MoK\a
_diffrn_radiation_wavelength 0.71073
_diffrn_reflns_av_R_equivalents 0.072
_diffrn_reflns_av_sigmaI/netI 0.0704
_diffrn_reflns_limit_h_max 13
_diffrn_reflns_limit_h_min -14
_diffrn_reflns_limit_k_max 16
_diffrn_reflns_limit_k_min -16
_diffrn_reflns_limit_l_max 16
_diffrn_reflns_limit_l_min -19
_diffrn_reflns_number 30305
_diffrn_reflns_theta_full 25.03
_diffrn_reflns_theta_max 25.03
_diffrn_reflns_theta_min 2.72
_diffrn_standards_number 0
_exptl_absorpt_coefficient_mu 5.605
_exptl_absorpt_correction_T_max 0.7208
_exptl_absorpt_correction_T_min 0.2841
_exptl_absorpt_correction_type multi-scan
_exptl_absorpt_process_details 'DENZO-SMN (Otwinowski & Minor, 1997)'
_exptl_crystal_colour colourless
_exptl_crystal_density_diffrn 1.931
_exptl_crystal_density_method 'not measured'
_exptl_crystal_description block
_exptl_crystal_F_000 1432
_exptl_crystal_size_max 0.30
_exptl_crystal_size_mid 0.09
_exptl_crystal_size_min 0.06
_refine_diff_density_max 1.437
_refine_diff_density_min -1.316
_refine_diff_density_rms 0.156
_refine_ls_extinction_method none
_refine_ls_goodness_of_fit_ref 1.050
_refine_ls_hydrogen_treatment constr
_refine_ls_matrix_type full
_refine_ls_number_parameters 649
_refine_ls_number_reflns 8998
_refine_ls_number_restraints 0
_refine_ls_restrained_S_all 1.050
_refine_ls_R_factor_all 0.0673
_refine_ls_R_factor_gt 0.0437
_refine_ls_shift/su_max 0.002
_refine_ls_shift/su_mean 0.000
_refine_ls_structure_factor_coef Fsqd
_refine_ls_weighting_details 'calc w=1/[\s^2^(Fo^2^)+(0.0464P)^2^+4.1603P] where P=(Fo^2^+2Fc^2^)/3'
_refine_ls_weighting_scheme calc
_refine_ls_wR_factor_gt 0.0972
_refine_ls_wR_factor_ref 0.1062
_reflns_number_gt 6776
_reflns_number_total 8998
_reflns_threshold_expression I>2\s(I)
_cod_data_source_file om3000136_si_001.cif
_cod_data_source_block complex_12
_cod_depositor_comments
;
The following automatic conversions were performed:

'_symmetry_cell_setting' value 'Triclinic' changed to 'triclinic'
according to /home/saulius/struct/CIF-dictionaries/cif_core.dic
dictionary named 'cif_core.dic' version 2.4.1 from 2010-06-29.

Automatic conversion script
Id: cif_fix_values 1715 2011-07-08 13:25:40Z adriana 
;
_cod_original_cell_volume 2564.0(9)
_cod_database_code 4078221

loop_
_symmetry_equiv_pos_as_xyz
'x, y, z'
'-x, -y, -z'

loop_
_atom_site_label
_atom_site_type_symbol
_atom_site_fract_x
_atom_site_fract_y
_atom_site_fract_z
_atom_site_U_iso_or_equiv
_atom_site_adp_type
_atom_site_occupancy
_atom_site_symmetry_multiplicity
_atom_site_calc_flag
_atom_site_refinement_flags
Pt1 Pt 0.71782(2) 0.73586(2) 0.760517(17) 0.02732(10) Uani 1 1 d .
C1 C 0.7136(8) 0.8720(6) 0.6852(5) 0.043(2) Uani 1 1 d .
H1A H 0.7319 0.9228 0.7144 0.065 Uiso 1 1 calc R
H1B H 0.6360 0.8938 0.6687 0.065 Uiso 1 1 calc R
H1C H 0.7709 0.8649 0.6364 0.065 Uiso 1 1 calc R
O2 O 0.6108(4) 0.6959(4) 0.6922(3) 0.0306(12) Uani 1 1 d .
C3 C 0.3825(8) 0.8470(6) 0.7507(5) 0.042(2) Uani 1 1 d .
H3A H 0.3336 0.8375 0.8038 0.063 Uiso 1 1 calc R
H3B H 0.3420 0.9003 0.7131 0.063 Uiso 1 1 calc R
H3C H 0.4556 0.8667 0.7581 0.063 Uiso 1 1 calc R
C4 C 0.3997(8) 0.6362(7) 0.8196(5) 0.049(2) Uani 1 1 d .
H4A H 0.3292 0.6670 0.8513 0.073 Uiso 1 1 calc R
H4B H 0.4674 0.6390 0.8457 0.073 Uiso 1 1 calc R
H4C H 0.3943 0.5652 0.8176 0.073 Uiso 1 1 calc R
C5 C 0.2430(7) 0.7244(7) 0.7038(5) 0.047(2) Uani 1 1 d .
H5A H 0.2087 0.6921 0.7572 0.070 Uiso 1 1 calc R
H5B H 0.2283 0.6900 0.6604 0.070 Uiso 1 1 calc R
H5C H 0.2081 0.7960 0.6945 0.070 Uiso 1 1 calc R
N11 N 0.7095(5) 0.5905(5) 0.8334(4) 0.0301(15) Uani 1 1 d .
C12 C 0.7165(6) 0.5099(6) 0.7983(5) 0.0355(19) Uani 1 1 d .
H12A H 0.7340 0.5171 0.7402 0.043 Uiso 1 1 calc R
C13 C 0.7000(7) 0.4148(6) 0.8405(6) 0.042(2) Uani 1 1 d .
H13A H 0.7068 0.3582 0.8126 0.051 Uiso 1 1 calc R
C14 C 0.6734(7) 0.4056(6) 0.9247(6) 0.042(2) Uani 1 1 d .
H14A H 0.6621 0.3417 0.9563 0.051 Uiso 1 1 calc R
C15 C 0.6635(7) 0.4887(6) 0.9617(5) 0.039(2) Uani 1 1 d .
H15A H 0.6440 0.4827 1.0196 0.047 Uiso 1 1 calc R
C16 C 0.6813(6) 0.5826(6) 0.9167(5) 0.0299(18) Uani 1 1 d .
Si17 Si 0.6749(2) 0.70032(17) 0.96384(13) 0.0352(5) Uani 1 1 d .
C18 C 0.5435(7) 0.7931(6) 0.9486(5) 0.043(2) Uani 1 1 d .
H18A H 0.4751 0.7588 0.9636 0.065 Uiso 1 1 calc R
H18B H 0.5477 0.8243 0.8908 0.065 Uiso 1 1 calc R
H18C H 0.5376 0.8459 0.9831 0.065 Uiso 1 1 calc R
C19 C 0.6889(8) 0.6616(7) 1.0751(5) 0.053(3) Uani 1 1 d .
H19A H 0.6208 0.6317 1.1031 0.079 Uiso 1 1 calc R
H19B H 0.6944 0.7213 1.0992 0.079 Uiso 1 1 calc R
H19C H 0.7591 0.6115 1.0814 0.079 Uiso 1 1 calc R
C20 C 0.8076(7) 0.7580(6) 0.9101(5) 0.0331(18) Uani 1 1 d .
C21 C 0.8849(8) 0.7849(6) 0.9543(5) 0.043(2) Uani 1 1 d .
H21A H 0.8712 0.7740 1.0126 0.051 Uiso 1 1 calc R
C22 C 0.9793(7) 0.8264(6) 0.9157(5) 0.040(2) Uani 1 1 d .
H22A H 1.0331 0.8421 0.9464 0.048 Uiso 1 1 calc R
C23 C 0.9959(7) 0.8454(6) 0.8310(5) 0.039(2) Uani 1 1 d .
H23A H 1.0588 0.8781 0.8025 0.047 Uiso 1 1 calc R
C24 C 0.9197(7) 0.8162(6) 0.7887(5) 0.0329(18) Uani 1 1 d .
H24A H 0.9341 0.8254 0.7305 0.039 Uiso 1 1 calc R
N25 N 0.8258(5) 0.7751(4) 0.8262(4) 0.0302(15) Uani 1 1 d .
Pt2 Pt 0.41662(2) 0.71417(2) 0.702729(17) 0.03020(10) Uani 1 1 d .
N31 N 0.4622(5) 0.5713(4) 0.6516(4) 0.0309(15) Uani 1 1 d .
C32 C 0.3955(8) 0.4977(7) 0.6665(5) 0.047(2) Uani 1 1 d .
H32A H 0.3202 0.5090 0.6966 0.057 Uiso 1 1 calc R
C33 C 0.4348(10) 0.4053(7) 0.6384(6) 0.059(3) Uani 1 1 d .
H33A H 0.3881 0.3529 0.6504 0.071 Uiso 1 1 calc R
C34 C 0.5413(10) 0.3911(6) 0.5936(6) 0.055(3) Uani 1 1 d .
H34A H 0.5698 0.3278 0.5749 0.066 Uiso 1 1 calc R
C35 C 0.6085(8) 0.4674(6) 0.5748(5) 0.043(2) Uani 1 1 d .
H35A H 0.6816 0.4584 0.5415 0.052 Uiso 1 1 calc R
C36 C 0.5672(7) 0.5589(6) 0.6060(5) 0.0317(18) Uani 1 1 d .
Si37 Si 0.64497(18) 0.67007(16) 0.59873(13) 0.0302(5) Uani 1 1 d .
C38 C 0.7970(7) 0.6490(7) 0.5556(5) 0.049(2) Uani 1 1 d .
H38A H 0.8380 0.5911 0.5891 0.073 Uiso 1 1 calc R
H38B H 0.8315 0.7098 0.5551 0.073 Uiso 1 1 calc R
H38C H 0.8033 0.6347 0.4994 0.073 Uiso 1 1 calc R
C40 C 0.5526(7) 0.7761(6) 0.5373(5) 0.0316(18) Uani 1 1 d .
C41 C 0.5807(8) 0.8286(6) 0.4598(5) 0.045(2) Uani 1 1 d .
H41A H 0.6565 0.8150 0.4309 0.054 Uiso 1 1 calc R
C42 C 0.4961(9) 0.9020(6) 0.4242(5) 0.048(2) Uani 1 1 d .
H42A H 0.5138 0.9381 0.3707 0.058 Uiso 1 1 calc R
C43 C 0.3877(9) 0.9211(7) 0.4673(6) 0.056(3) Uani 1 1 d .
H43A H 0.3294 0.9700 0.4436 0.067 Uiso 1 1 calc R
C44 C 0.3638(8) 0.8697(6) 0.5444(5) 0.039(2) Uani 1 1 d .
H44A H 0.2893 0.8847 0.5747 0.047 Uiso 1 1 calc R
N45 N 0.4446(6) 0.7975(5) 0.5783(4) 0.0329(15) Uani 1 1 d .
B51 B 0.9846(8) 0.2087(7) 0.7560(6) 0.035(2) Uani 1 1 d .
O52 O 0.8719(4) 0.1881(4) 0.8009(3) 0.0347(13) Uani 1 1 d .
C53 C 0.8273(8) 0.1008(7) 0.8009(6) 0.050(2) Uani 1 1 d .
H53A H 0.8503 0.0495 0.8478 0.060 Uiso 1 1 calc R
H53B H 0.8593 0.0726 0.7497 0.060 Uiso 1 1 calc R
C54 C 0.6974(9) 0.1230(8) 0.8073(7) 0.060(3) Uani 1 1 d .
F55 F 0.6660(6) 0.1816(6) 0.7395(5) 0.110(3) Uani 1 1 d .
F56 F 0.6506(5) 0.0395(5) 0.8170(4) 0.0765(18) Uani 1 1 d .
F57 F 0.6503(6) 0.1710(5) 0.8714(5) 0.116(3) Uani 1 1 d .
C61 C 0.9865(4) 0.1922(4) 0.6573(2) 0.0339(19) Uani 1 1 d G
C62 C 0.9035(4) 0.2575(3) 0.6152(3) 0.0327(18) Uani 1 1 d G
C63 C 0.8940(4) 0.2471(4) 0.5352(3) 0.038(2) Uani 1 1 d G
C64 C 0.9675(4) 0.1715(4) 0.4975(2) 0.038(2) Uani 1 1 d G
C65 C 1.0504(4) 0.1062(3) 0.5397(3) 0.0328(18) Uani 1 1 d G
C66 C 1.0599(4) 0.1166(3) 0.6196(3) 0.0359(19) Uani 1 1 d G
F63 F 0.8154(4) 0.3091(4) 0.4931(3) 0.0545(14) Uani 1 1 d .
F64 F 0.9602(4) 0.1607(4) 0.4192(3) 0.0492(13) Uani 1 1 d .
F65 F 1.1189(4) 0.0327(3) 0.5040(3) 0.0441(12) Uani 1 1 d .
F66 F 1.1360(4) 0.0493(3) 0.6575(3) 0.0446(12) Uani 1 1 d .
F62 F 0.8319(4) 0.3303(3) 0.6461(3) 0.0445(12) Uani 1 1 d .
C71 C 1.1060(3) 0.1434(4) 0.7969(3) 0.0304(18) Uani 1 1 d G
C72 C 1.1007(4) 0.0758(4) 0.8698(3) 0.037(2) Uani 1 1 d G
C73 C 1.2015(5) 0.0341(4) 0.9041(3) 0.046(2) Uani 1 1 d G
C74 C 1.3077(4) 0.0601(4) 0.8654(3) 0.046(2) Uani 1 1 d G
C75 C 1.3131(3) 0.1277(4) 0.7925(3) 0.039(2) Uani 1 1 d G
C76 C 1.2122(4) 0.1694(4) 0.7582(3) 0.039(2) Uani 1 1 d G
F72 F 1.0032(4) 0.0504(4) 0.9121(3) 0.0475(13) Uani 1 1 d .
F73 F 1.1982(5) -0.0313(4) 0.9731(3) 0.0656(16) Uani 1 1 d .
F74 F 1.4064(4) 0.0207(4) 0.8986(4) 0.0683(17) Uani 1 1 d .
F75 F 1.4130(4) 0.1547(4) 0.7560(3) 0.0627(15) Uani 1 1 d .
F76 F 1.2211(4) 0.2337(4) 0.6903(3) 0.0462(12) Uani 1 1 d .
C81 C 0.9925(4) 0.3290(3) 0.7701(3) 0.0303(18) Uani 1 1 d G
C82 C 0.9718(4) 0.3456(3) 0.8513(3) 0.0335(19) Uani 1 1 d G
C83 C 0.9828(5) 0.4390(4) 0.8705(3) 0.039(2) Uani 1 1 d G
C84 C 1.0145(5) 0.5158(3) 0.8085(4) 0.053(3) Uani 1 1 d G
C85 C 1.0352(5) 0.4993(3) 0.7273(3) 0.047(2) Uani 1 1 d G
C86 C 1.0242(5) 0.4058(4) 0.7080(2) 0.040(2) Uani 1 1 d G
F83 F 0.9632(5) 0.4545(4) 0.9483(3) 0.0643(16) Uani 1 1 d .
F84 F 1.0281(5) 0.6056(4) 0.8282(4) 0.0697(17) Uani 1 1 d .
F85 F 1.0639(5) 0.5741(4) 0.6677(4) 0.0694(17) Uani 1 1 d .
F86 F 1.0466(5) 0.3967(4) 0.6301(3) 0.0519(13) Uani 1 1 d .
F82 F 0.9437(4) 0.2757(3) 0.9120(3) 0.0398(11) Uani 1 1 d .

loop_
_atom_site_aniso_label
_atom_site_aniso_U_11
_atom_site_aniso_U_22
_atom_site_aniso_U_33
_atom_site_aniso_U_23
_atom_site_aniso_U_13
_atom_site_aniso_U_12
Pt1 0.03164(18) 0.02576(18) 0.02543(17) -0.00360(13) -0.00875(13) -0.00253(12)
C1 0.049(5) 0.042(5) 0.043(5) -0.003(4) -0.015(4) -0.012(4)
O2 0.026(3) 0.040(3) 0.025(3) -0.008(2) -0.001(2) -0.005(2)
C3 0.050(5) 0.046(5) 0.030(5) -0.014(4) -0.005(4) -0.001(4)
C4 0.054(6) 0.059(6) 0.032(5) 0.002(4) -0.007(4) -0.015(5)
C5 0.041(5) 0.053(6) 0.046(5) -0.016(4) 0.000(4) -0.005(4)
N11 0.030(4) 0.027(4) 0.037(4) -0.011(3) -0.017(3) 0.002(3)
C12 0.027(4) 0.041(5) 0.040(5) -0.002(4) -0.009(4) -0.008(4)
C13 0.038(5) 0.022(4) 0.068(7) -0.007(4) -0.018(5) 0.000(4)
C14 0.046(5) 0.021(5) 0.053(6) 0.007(4) -0.005(4) -0.005(4)
C15 0.041(5) 0.035(5) 0.038(5) -0.002(4) -0.005(4) -0.004(4)
C16 0.027(4) 0.030(4) 0.033(4) 0.002(3) -0.013(3) -0.002(3)
Si17 0.0422(13) 0.0364(13) 0.0273(12) -0.0037(10) -0.0078(10) -0.0046(10)
C18 0.047(5) 0.039(5) 0.041(5) -0.003(4) 0.000(4) -0.006(4)
C19 0.064(6) 0.060(6) 0.034(5) 0.003(4) -0.015(5) -0.012(5)
C20 0.036(5) 0.034(5) 0.030(4) -0.005(4) -0.008(4) -0.002(3)
C21 0.054(6) 0.039(5) 0.041(5) -0.014(4) -0.023(4) 0.000(4)
C22 0.046(5) 0.032(5) 0.048(5) -0.011(4) -0.015(4) -0.007(4)
C23 0.039(5) 0.035(5) 0.046(5) -0.010(4) -0.004(4) -0.008(4)
C24 0.037(5) 0.030(4) 0.033(4) -0.009(4) -0.005(4) -0.006(4)
N25 0.034(4) 0.027(4) 0.028(4) -0.007(3) 0.000(3) -0.001(3)
Pt2 0.02964(18) 0.03369(19) 0.02669(18) -0.00284(13) -0.00643(13) -0.00265(13)
N31 0.037(4) 0.025(4) 0.035(4) -0.006(3) -0.012(3) -0.006(3)
C32 0.050(6) 0.048(6) 0.044(5) -0.005(4) -0.005(4) -0.012(5)
C33 0.083(8) 0.040(6) 0.064(7) 0.000(5) -0.025(6) -0.028(6)
C34 0.082(8) 0.022(5) 0.066(7) -0.013(4) -0.034(6) 0.007(5)
C35 0.045(5) 0.041(5) 0.046(5) -0.013(4) -0.021(4) 0.006(4)
C36 0.031(4) 0.029(4) 0.035(5) -0.003(3) -0.016(4) 0.003(3)
Si37 0.0296(12) 0.0315(12) 0.0294(12) 0.0018(9) -0.0101(9) -0.0055(9)
C38 0.041(5) 0.061(6) 0.052(6) -0.021(5) -0.009(4) -0.012(4)
C40 0.035(5) 0.026(4) 0.031(4) -0.007(3) -0.002(4) 0.000(3)
C41 0.055(6) 0.046(5) 0.033(5) -0.004(4) -0.008(4) -0.008(4)
C42 0.069(7) 0.040(5) 0.028(5) 0.006(4) -0.008(5) 0.005(5)
C43 0.068(7) 0.047(6) 0.045(6) -0.008(5) -0.013(5) 0.015(5)
C44 0.050(5) 0.026(4) 0.034(5) 0.006(4) -0.010(4) 0.007(4)
N45 0.044(4) 0.029(4) 0.028(4) -0.007(3) -0.010(3) -0.005(3)
B51 0.033(5) 0.034(5) 0.040(6) -0.009(4) -0.006(4) -0.005(4)
O52 0.034(3) 0.032(3) 0.039(3) -0.005(2) -0.008(3) -0.008(2)
C53 0.046(6) 0.045(6) 0.058(6) -0.009(5) -0.009(5) -0.002(4)
C54 0.044(6) 0.053(7) 0.088(8) -0.021(6) -0.007(6) -0.011(5)
F55 0.078(5) 0.109(6) 0.150(7) 0.037(5) -0.071(5) -0.036(4)
F56 0.048(3) 0.067(4) 0.124(6) -0.038(4) -0.002(3) -0.020(3)
F57 0.086(5) 0.080(5) 0.177(8) -0.074(5) 0.083(5) -0.035(4)
C61 0.036(5) 0.026(4) 0.040(5) -0.001(4) -0.012(4) -0.005(3)
C62 0.027(4) 0.041(5) 0.031(4) -0.013(4) -0.005(3) 0.000(4)
C63 0.037(5) 0.043(5) 0.036(5) -0.012(4) -0.014(4) 0.002(4)
C64 0.036(5) 0.055(6) 0.023(4) -0.008(4) -0.003(4) -0.010(4)
C65 0.033(4) 0.033(4) 0.035(5) -0.013(4) -0.003(4) -0.003(3)
C66 0.046(5) 0.031(5) 0.034(5) -0.011(4) -0.017(4) 0.000(4)
F63 0.059(3) 0.062(3) 0.040(3) -0.012(3) -0.022(3) 0.015(3)
F64 0.059(3) 0.060(3) 0.031(3) -0.020(2) -0.011(2) -0.001(3)
F65 0.047(3) 0.043(3) 0.043(3) -0.019(2) -0.003(2) -0.001(2)
F66 0.055(3) 0.036(3) 0.045(3) -0.017(2) -0.020(2) 0.011(2)
F62 0.048(3) 0.043(3) 0.041(3) -0.017(2) -0.019(2) 0.018(2)
C71 0.042(5) 0.023(4) 0.028(4) -0.012(3) -0.009(4) 0.001(3)
C72 0.043(5) 0.028(4) 0.042(5) -0.009(4) -0.013(4) -0.003(4)
C73 0.057(6) 0.040(5) 0.038(5) -0.001(4) -0.010(4) -0.006(4)
C74 0.042(5) 0.042(5) 0.051(6) -0.010(4) -0.024(4) 0.017(4)
C75 0.032(5) 0.045(5) 0.040(5) -0.012(4) -0.006(4) 0.000(4)
C76 0.040(5) 0.036(5) 0.042(5) -0.024(4) -0.005(4) 0.007(4)
F72 0.046(3) 0.049(3) 0.047(3) 0.007(2) -0.012(2) -0.015(2)
F73 0.067(4) 0.057(4) 0.068(4) 0.016(3) -0.027(3) -0.005(3)
F74 0.044(3) 0.075(4) 0.078(4) 0.003(3) -0.024(3) 0.015(3)
F75 0.033(3) 0.082(4) 0.065(4) -0.003(3) -0.003(3) 0.001(3)
F76 0.042(3) 0.054(3) 0.037(3) 0.004(2) -0.004(2) -0.006(2)
C81 0.025(4) 0.023(4) 0.044(5) -0.010(4) -0.010(4) 0.003(3)
C82 0.031(4) 0.033(5) 0.045(5) -0.015(4) -0.026(4) 0.001(3)
C83 0.034(5) 0.045(5) 0.045(5) -0.019(4) -0.019(4) 0.003(4)
C84 0.033(5) 0.035(5) 0.098(8) -0.016(5) -0.030(5) 0.003(4)
C85 0.039(5) 0.033(5) 0.069(7) 0.002(5) -0.013(5) -0.009(4)
C86 0.036(5) 0.035(5) 0.051(6) -0.011(4) -0.005(4) -0.003(4)
F83 0.071(4) 0.071(4) 0.065(4) -0.047(3) -0.025(3) 0.004(3)
F84 0.064(4) 0.045(3) 0.116(5) -0.044(3) -0.021(3) -0.008(3)
F85 0.068(4) 0.042(3) 0.100(5) -0.001(3) -0.011(3) -0.024(3)
F86 0.069(4) 0.047(3) 0.038(3) -0.002(2) 0.000(3) -0.015(3)
F82 0.048(3) 0.041(3) 0.032(3) -0.006(2) -0.014(2) -0.002(2)

loop_
_atom_type_symbol
_atom_type_description
_atom_type_scat_dispersion_real
_atom_type_scat_dispersion_imag
_atom_type_scat_source
C C 0.0033 0.0016 'International Tables Vol C Tables 4.2.6.8 and 6.1.1.4'
H H 0.0000 0.0000 'International Tables Vol C Tables 4.2.6.8 and 6.1.1.4'
B B 0.0013 0.0007 'International Tables Vol C Tables 4.2.6.8 and 6.1.1.4'
N N 0.0061 0.0033 'International Tables Vol C Tables 4.2.6.8 and 6.1.1.4'
O O 0.0106 0.0060 'International Tables Vol C Tables 4.2.6.8 and 6.1.1.4'
F F 0.0171 0.0103 'International Tables Vol C Tables 4.2.6.8 and 6.1.1.4'
Si Si 0.0817 0.0704 'International Tables Vol C Tables 4.2.6.8 and 6.1.1.4'
Pt Pt -1.7033 8.3905 'International Tables Vol C Tables 4.2.6.8 and 6.1.1.4'

loop_
_geom_angle_atom_site_label_1
_geom_angle_atom_site_label_2
_geom_angle_atom_site_label_3
_geom_angle
N25 Pt1 O2 179.0(2)
N25 Pt1 C1 91.1(3)
O2 Pt1 C1 88.5(3)
N25 Pt1 N11 94.3(2)
O2 Pt1 N11 86.0(2)
C1 Pt1 N11 174.5(3)
Pt1 C1 H1A 109.5
Pt1 C1 H1B 109.5
H1A C1 H1B 109.5
Pt1 C1 H1C 109.5
H1A C1 H1C 109.5
H1B C1 H1C 109.5
Si37 O2 Pt1 126.3(3)
Si37 O2 Pt2 99.8(2)
Pt1 O2 Pt2 132.0(2)
Pt2 C3 H3A 109.5
Pt2 C3 H3B 109.5
H3A C3 H3B 109.5
Pt2 C3 H3C 109.5
H3A C3 H3C 109.5
H3B C3 H3C 109.5
Pt2 C4 H4A 109.5
Pt2 C4 H4B 109.5
H4A C4 H4B 109.5
Pt2 C4 H4C 109.5
H4A C4 H4C 109.5
H4B C4 H4C 109.5
Pt2 C5 H5A 109.5
Pt2 C5 H5B 109.5
H5A C5 H5B 109.5
Pt2 C5 H5C 109.5
H5A C5 H5C 109.5
H5B C5 H5C 109.5
C12 N11 C16 119.0(7)
C12 N11 Pt1 120.2(5)
C16 N11 Pt1 120.2(5)
N11 C12 C13 124.1(8)
N11 C12 H12A 117.9
C13 C12 H12A 117.9
C14 C13 C12 117.4(8)
C14 C13 H13A 121.3
C12 C13 H13A 121.3
C15 C14 C13 119.2(8)
C15 C14 H14A 120.4
C13 C14 H14A 120.4
C14 C15 C16 121.4(8)
C14 C15 H15A 119.3
C16 C15 H15A 119.3
N11 C16 C15 119.0(7)
N11 C16 Si17 117.0(5)
C15 C16 Si17 124.0(6)
C18 Si17 C19 111.3(4)
C18 Si17 C16 113.4(4)
C19 Si17 C16 108.5(4)
C18 Si17 C20 109.4(4)
C19 Si17 C20 109.1(4)
C16 Si17 C20 104.9(4)
Si17 C18 H18A 109.5
Si17 C18 H18B 109.5
H18A C18 H18B 109.5
Si17 C18 H18C 109.5
H18A C18 H18C 109.5
H18B C18 H18C 109.5
Si17 C19 H19A 109.5
Si17 C19 H19B 109.5
H19A C19 H19B 109.5
Si17 C19 H19C 109.5
H19A C19 H19C 109.5
H19B C19 H19C 109.5
N25 C20 C21 119.6(8)
N25 C20 Si17 119.0(6)
C21 C20 Si17 121.4(6)
C22 C21 C20 121.2(8)
C22 C21 H21A 119.4
C20 C21 H21A 119.4
C21 C22 C23 119.0(8)
C21 C22 H22A 120.5
C23 C22 H22A 120.5
C24 C23 C22 118.7(8)
C24 C23 H23A 120.7
C22 C23 H23A 120.7
N25 C24 C23 122.9(7)
N25 C24 H24A 118.5
C23 C24 H24A 118.5
C24 N25 C20 118.5(7)
C24 N25 Pt1 120.7(5)
C20 N25 Pt1 120.8(5)
C5 Pt2 C3 87.4(4)
C5 Pt2 C4 88.9(4)
C3 Pt2 C4 89.0(4)
C5 Pt2 N45 94.2(3)
C3 Pt2 N45 90.8(3)
C4 Pt2 N45 176.9(3)
C5 Pt2 N31 95.3(3)
C3 Pt2 N31 177.2(3)
C4 Pt2 N31 90.9(3)
N45 Pt2 N31 89.1(2)
C5 Pt2 O2 175.1(3)
C3 Pt2 O2 96.8(3)
C4 Pt2 O2 93.6(3)
N45 Pt2 O2 83.3(2)
N31 Pt2 O2 80.4(2)
C5 Pt2 Si37 142.8(3)
C3 Pt2 Si37 117.5(3)
C4 Pt2 Si37 116.9(3)
N45 Pt2 Si37 60.56(18)
N31 Pt2 Si37 60.18(18)
O2 Pt2 Si37 32.54(13)
C32 N31 C36 120.7(7)
C32 N31 Pt2 124.3(6)
C36 N31 Pt2 115.0(5)
N31 C32 C33 121.0(9)
N31 C32 H32A 119.5
C33 C32 H32A 119.5
C34 C33 C32 118.8(9)
C34 C33 H33A 120.6
C32 C33 H33A 120.6
C33 C34 C35 120.8(9)
C33 C34 H34A 119.6
C35 C34 H34A 119.6
C34 C35 C36 118.8(9)
C34 C35 H35A 120.6
C36 C35 H35A 120.6
N31 C36 C35 119.8(7)
N31 C36 Si37 112.1(6)
C35 C36 Si37 128.0(7)
O2 Si37 C38 119.2(3)
O2 Si37 C36 100.5(3)
C38 Si37 C36 114.6(4)
O2 Si37 C40 103.2(3)
C38 Si37 C40 114.3(4)
C36 Si37 C40 102.9(3)
O2 Si37 Pt2 47.71(18)
C38 Si37 Pt2 166.9(3)
C36 Si37 Pt2 72.8(3)
C40 Si37 Pt2 72.7(2)
Si37 C38 H38A 109.5
Si37 C38 H38B 109.5
H38A C38 H38B 109.5
Si37 C38 H38C 109.5
H38A C38 H38C 109.5
H38B C38 H38C 109.5
N45 C40 C41 119.6(7)
N45 C40 Si37 111.3(5)
C41 C40 Si37 129.1(6)
C40 C41 C42 119.4(9)
C40 C41 H41A 120.3
C42 C41 H41A 120.3
C43 C42 C41 119.3(8)
C43 C42 H42A 120.4
C41 C42 H42A 120.4
C44 C43 C42 119.8(8)
C44 C43 H43A 120.1
C42 C43 H43A 120.1
N45 C44 C43 121.0(8)
N45 C44 H44A 119.5
C43 C44 H44A 119.5
C44 N45 C40 120.9(7)
C44 N45 Pt2 123.8(6)
C40 N45 Pt2 115.2(5)
O52 B51 C61 107.4(6)
O52 B51 C81 104.5(6)
C61 B51 C81 115.5(6)
O52 B51 C71 116.8(6)
C61 B51 C71 112.3(6)
C81 B51 C71 100.2(5)
C53 O52 B51 123.6(7)
O52 C53 C54 110.3(7)
O52 C53 H53A 109.6
C54 C53 H53A 109.6
O52 C53 H53B 109.6
C54 C53 H53B 109.6
H53A C53 H53B 108.1
F56 C54 F55 108.0(9)
F56 C54 F57 106.7(9)
F55 C54 F57 108.1(9)
F56 C54 C53 112.0(8)
F55 C54 C53 109.9(9)
F57 C54 C53 112.0(9)
C62 C61 C66 120.0
C62 C61 B51 115.4(4)
C66 C61 B51 124.5(4)
F62 C62 C61 123.7(4)
F62 C62 C63 116.3(4)
C61 C62 C63 120.0
F63 C63 C64 118.7(4)
F63 C63 C62 121.3(4)
C64 C63 C62 120.0
F64 C64 C65 119.1(4)
F64 C64 C63 120.9(4)
C65 C64 C63 120.0
F65 C65 C64 119.9(4)
F65 C65 C66 120.1(4)
C64 C65 C66 120.0
F66 C66 C65 117.0(4)
F66 C66 C61 122.9(4)
C65 C66 C61 120.0
C72 C71 C76 120.0
C72 C71 B51 123.0(4)
C76 C71 B51 116.6(4)
F72 C72 C73 116.1(4)
F72 C72 C71 123.9(4)
C73 C72 C71 120.0
F73 C73 C74 119.2(4)
F73 C73 C72 120.8(4)
C74 C73 C72 120.0
F74 C74 C73 120.5(4)
F74 C74 C75 119.5(4)
C73 C74 C75 120.0
F75 C75 C76 119.3(4)
F75 C75 C74 120.7(4)
C76 C75 C74 120.0
F76 C76 C75 117.9(4)
F76 C76 C71 122.1(4)
C75 C76 C71 120.0
C82 C81 C86 120.0
C82 C81 B51 115.0(4)
C86 C81 B51 124.9(4)
F82 C82 C83 117.4(4)
F82 C82 C81 122.6(4)
C83 C82 C81 120.0
F83 C83 C82 119.8(5)
F83 C83 C84 120.2(5)
C82 C83 C84 120.0
F84 C84 C85 120.5(5)
F84 C84 C83 119.5(5)
C85 C84 C83 120.0
F85 C85 C84 119.7(5)
F85 C85 C86 120.3(5)
C84 C85 C86 120.0
F86 C86 C85 115.8(4)
F86 C86 C81 124.2(4)
C85 C86 C81 120.0

loop_
_geom_bond_atom_site_label_1
_geom_bond_atom_site_label_2
_geom_bond_distance
Pt1 N25 2.001(6)
Pt1 O2 2.028(5)
Pt1 C1 2.039(8)
Pt1 N11 2.134(6)
C1 H1A 0.9800
C1 H1B 0.9800
C1 H1C 0.9800
O2 Si37 1.632(5)
O2 Pt2 2.244(5)
C3 Pt2 2.043(8)
C3 H3A 0.9800
C3 H3B 0.9800
C3 H3C 0.9800
C4 Pt2 2.047(8)
C4 H4A 0.9800
C4 H4B 0.9800
C4 H4C 0.9800
C5 Pt2 2.028(8)
C5 H5A 0.9800
C5 H5B 0.9800
C5 H5C 0.9800
N11 C12 1.311(10)
N11 C16 1.368(10)
C12 C13 1.386(11)
C12 H12A 0.9500
C13 C14 1.379(12)
C13 H13A 0.9500
C14 C15 1.355(11)
C14 H14A 0.9500
C15 C16 1.390(10)
C15 H15A 0.9500
C16 Si17 1.881(8)
Si17 C18 1.837(8)
Si17 C19 1.866(8)
Si17 C20 1.900(8)
C18 H18A 0.9800
C18 H18B 0.9800
C18 H18C 0.9800
C19 H19A 0.9800
C19 H19B 0.9800
C19 H19C 0.9800
C20 N25 1.368(9)
C20 C21 1.392(11)
C21 C22 1.357(12)
C21 H21A 0.9500
C22 C23 1.380(11)
C22 H22A 0.9500
C23 C24 1.376(11)
C23 H23A 0.9500
C24 N25 1.344(9)
C24 H24A 0.9500
Pt2 N45 2.190(6)
Pt2 N31 2.195(6)
Pt2 Si37 2.990(2)
N31 C32 1.345(10)
N31 C36 1.347(10)
C32 C33 1.389(13)
C32 H32A 0.9500
C33 C34 1.358(14)
C33 H33A 0.9500
C34 C35 1.376(13)
C34 H34A 0.9500
C35 C36 1.403(11)
C35 H35A 0.9500
C36 Si37 1.875(8)
Si37 C38 1.816(9)
Si37 C40 1.895(7)
C38 H38A 0.9800
C38 H38B 0.9800
C38 H38C 0.9800
C40 N45 1.356(10)
C40 C41 1.384(11)
C41 C42 1.404(11)
C41 H41A 0.9500
C42 C43 1.370(13)
C42 H42A 0.9500
C43 C44 1.364(11)
C43 H43A 0.9500
C44 N45 1.354(9)
C44 H44A 0.9500
B51 O52 1.467(11)
B51 C61 1.697(10)
B51 C81 1.706(10)
B51 C71 1.719(9)
O52 C53 1.376(10)
C53 C54 1.500(12)
C53 H53A 0.9900
C53 H53B 0.9900
C54 F56 1.319(11)
C54 F55 1.328(12)
C54 F57 1.342(12)
C61 C62 1.3900
C61 C66 1.3900
C62 F62 1.303(5)
C62 C63 1.3900
C63 F63 1.337(5)
C63 C64 1.3900
C64 F64 1.359(5)
C64 C65 1.3900
C65 F65 1.329(6)
C65 C66 1.3900
C66 F66 1.314(5)
C71 C72 1.3900
C71 C76 1.3900
C72 F72 1.319(6)
C72 C73 1.3900
C73 F73 1.325(6)
C73 C74 1.3900
C74 F74 1.354(6)
C74 C75 1.3900
C75 F75 1.320(6)
C75 C76 1.3900
C76 F76 1.305(5)
C81 C82 1.3900
C81 C86 1.3900
C82 F82 1.305(6)
C82 C83 1.3900
C83 F83 1.328(6)
C83 C84 1.3900
C84 F84 1.355(6)
C84 C85 1.3900
C85 F85 1.339(6)
C85 C86 1.3900
C86 F86 1.309(6)

loop_
_geom_torsion_atom_site_label_1
_geom_torsion_atom_site_label_2
_geom_torsion_atom_site_label_3
_geom_torsion_atom_site_label_4
_geom_torsion
N25 Pt1 O2 Si37 0(12)
C1 Pt1 O2 Si37 70.6(4)
N11 Pt1 O2 Si37 -110.2(4)
N25 Pt1 O2 Pt2 -161(11)
C1 Pt1 O2 Pt2 -90.3(4)
N11 Pt1 O2 Pt2 88.9(3)
N25 Pt1 N11 C12 -136.0(6)
O2 Pt1 N11 C12 43.0(5)
C1 Pt1 N11 C12 51(3)
N25 Pt1 N11 C16 52.8(5)
O2 Pt1 N11 C16 -128.2(5)
C1 Pt1 N11 C16 -120(3)
C16 N11 C12 C13 -1.8(11)
Pt1 N11 C12 C13 -173.0(6)
N11 C12 C13 C14 0.7(12)
C12 C13 C14 C15 0.7(12)
C13 C14 C15 C16 -0.9(12)
C12 N11 C16 C15 1.5(10)
Pt1 N11 C16 C15 172.7(5)
C12 N11 C16 Si17 179.0(5)
Pt1 N11 C16 Si17 -9.7(7)
C14 C15 C16 N11 -0.1(11)
C14 C15 C16 Si17 -177.5(6)
N11 C16 Si17 C18 76.2(6)
C15 C16 Si17 C18 -106.4(7)
N11 C16 Si17 C19 -159.7(6)
C15 C16 Si17 C19 17.8(8)
N11 C16 Si17 C20 -43.2(6)
C15 C16 Si17 C20 134.3(6)
C18 Si17 C20 N25 -69.5(7)
C19 Si17 C20 N25 168.5(6)
C16 Si17 C20 N25 52.4(6)
C18 Si17 C20 C21 109.2(7)
C19 Si17 C20 C21 -12.8(8)
C16 Si17 C20 C21 -128.9(7)
N25 C20 C21 C22 -1.1(12)
Si17 C20 C21 C22 -179.8(6)
C20 C21 C22 C23 2.4(13)
C21 C22 C23 C24 -3.7(12)
C22 C23 C24 N25 4.0(12)
C23 C24 N25 C20 -2.6(11)
C23 C24 N25 Pt1 179.3(6)
C21 C20 N25 C24 1.1(11)
Si17 C20 N25 C24 179.9(5)
C21 C20 N25 Pt1 179.2(6)
Si17 C20 N25 Pt1 -2.1(8)
O2 Pt1 N25 C24 23(12)
C1 Pt1 N25 C24 -47.3(6)
N11 Pt1 N25 C24 133.4(6)
O2 Pt1 N25 C20 -155(11)
C1 Pt1 N25 C20 134.7(6)
N11 Pt1 N25 C20 -44.6(6)
Si37 O2 Pt2 C5 18(3)
Pt1 O2 Pt2 C5 -178(3)
Si37 O2 Pt2 C3 -132.5(3)
Pt1 O2 Pt2 C3 31.9(4)
Si37 O2 Pt2 C4 138.0(3)
Pt1 O2 Pt2 C4 -57.5(4)
Si37 O2 Pt2 N45 -42.5(3)
Pt1 O2 Pt2 N45 122.0(3)
Si37 O2 Pt2 N31 47.7(3)
Pt1 O2 Pt2 N31 -147.8(3)
Pt1 O2 Pt2 Si37 164.5(5)
C5 Pt2 N31 C32 -32.6(7)
C3 Pt2 N31 C32 145(5)
C4 Pt2 N31 C32 56.3(7)
N45 Pt2 N31 C32 -126.7(6)
O2 Pt2 N31 C32 149.9(6)
Si37 Pt2 N31 C32 177.1(7)
C5 Pt2 N31 C36 150.5(5)
C3 Pt2 N31 C36 -32(6)
C4 Pt2 N31 C36 -120.6(5)
N45 Pt2 N31 C36 56.3(5)
O2 Pt2 N31 C36 -27.1(5)
Si37 Pt2 N31 C36 0.2(4)
C36 N31 C32 C33 3.0(12)
Pt2 N31 C32 C33 -173.8(6)
N31 C32 C33 C34 -1.7(13)
C32 C33 C34 C35 -1.1(14)
C33 C34 C35 C36 2.7(13)
C32 N31 C36 C35 -1.3(10)
Pt2 N31 C36 C35 175.7(5)
C32 N31 C36 Si37 -177.4(6)
Pt2 N31 C36 Si37 -0.3(6)
C34 C35 C36 N31 -1.5(11)
C34 C35 C36 Si37 173.9(6)
Pt1 O2 Si37 C38 13.4(5)
Pt2 O2 Si37 C38 179.2(4)
Pt1 O2 Si37 C36 139.4(4)
Pt2 O2 Si37 C36 -54.9(3)
Pt1 O2 Si37 C40 -114.5(4)
Pt2 O2 Si37 C40 51.2(3)
Pt1 O2 Si37 Pt2 -165.7(5)
N31 C36 Si37 O2 39.5(5)
C35 C36 Si37 O2 -136.1(7)
N31 C36 Si37 C38 168.6(5)
C35 C36 Si37 C38 -7.1(8)
N31 C36 Si37 C40 -66.8(6)
C35 C36 Si37 C40 117.5(7)
N31 C36 Si37 Pt2 0.2(4)
C35 C36 Si37 Pt2 -175.4(7)
C5 Pt2 Si37 O2 -177.6(5)
C3 Pt2 Si37 O2 55.5(4)
C4 Pt2 Si37 O2 -48.5(4)
N45 Pt2 Si37 O2 129.6(3)
N31 Pt2 Si37 O2 -122.8(3)
C5 Pt2 Si37 C38 179.2(14)
C3 Pt2 Si37 C38 52.3(14)
C4 Pt2 Si37 C38 -51.7(14)
N45 Pt2 Si37 C38 126.4(14)
N31 Pt2 Si37 C38 -126.0(14)
O2 Pt2 Si37 C38 -3.2(14)
C5 Pt2 Si37 C36 -54.9(5)
C3 Pt2 Si37 C36 178.2(3)
C4 Pt2 Si37 C36 74.2(4)
N45 Pt2 Si37 C36 -107.8(3)
N31 Pt2 Si37 C36 -0.2(3)
O2 Pt2 Si37 C36 122.6(3)
C5 Pt2 Si37 C40 55.1(5)
C3 Pt2 Si37 C40 -71.8(4)
C4 Pt2 Si37 C40 -175.9(4)
N45 Pt2 Si37 C40 2.2(3)
N31 Pt2 Si37 C40 109.8(3)
O2 Pt2 Si37 C40 -127.4(4)
O2 Si37 C40 N45 -40.5(6)
C38 Si37 C40 N45 -171.4(5)
C36 Si37 C40 N45 63.7(6)
Pt2 Si37 C40 N45 -3.3(5)
O2 Si37 C40 C41 141.3(8)
C38 Si37 C40 C41 10.3(9)
C36 Si37 C40 C41 -114.5(8)
Pt2 Si37 C40 C41 178.4(8)
N45 C40 C41 C42 -1.0(13)
Si37 C40 C41 C42 177.1(7)
C40 C41 C42 C43 0.7(14)
C41 C42 C43 C44 0.8(15)
C42 C43 C44 N45 -2.0(14)
C43 C44 N45 C40 1.7(12)
C43 C44 N45 Pt2 178.0(7)
C41 C40 N45 C44 -0.2(12)
Si37 C40 N45 C44 -178.6(6)
C41 C40 N45 Pt2 -176.8(6)
Si37 C40 N45 Pt2 4.8(7)
C5 Pt2 N45 C44 29.2(7)
C3 Pt2 N45 C44 -58.3(7)
C4 Pt2 N45 C44 -146(6)
N31 Pt2 N45 C44 124.5(6)
O2 Pt2 N45 C44 -155.1(6)
Si37 Pt2 N45 C44 -179.7(7)
C5 Pt2 N45 C40 -154.3(6)
C3 Pt2 N45 C40 118.2(6)
C4 Pt2 N45 C40 31(6)
N31 Pt2 N45 C40 -59.1(5)
O2 Pt2 N45 C40 21.4(5)
Si37 Pt2 N45 C40 -3.3(5)
C61 B51 O52 C53 52.3(9)
C81 B51 O52 C53 175.5(6)
C71 B51 O52 C53 -74.8(9)
B51 O52 C53 C54 -147.5(8)
O52 C53 C54 F56 -172.7(8)
O52 C53 C54 F55 67.2(11)
O52 C53 C54 F57 -52.9(11)
O52 B51 C61 C62 62.4(7)
C81 B51 C61 C62 -53.8(7)
C71 B51 C61 C62 -167.9(4)
O52 B51 C61 C66 -114.4(6)
C81 B51 C61 C66 129.4(5)
C71 B51 C61 C66 15.3(8)
C66 C61 C62 F62 -179.8(6)
B51 C61 C62 F62 3.3(6)
C66 C61 C62 C63 0.0
B51 C61 C62 C63 -176.9(5)
F62 C62 C63 F63 0.0(6)
C61 C62 C63 F63 -179.7(6)
F62 C62 C63 C64 179.8(5)
C61 C62 C63 C64 0.0
F63 C63 C64 F64 0.3(6)
C62 C63 C64 F64 -179.5(5)
F63 C63 C64 C65 179.8(6)
C62 C63 C64 C65 0.0
F64 C64 C65 F65 -1.9(6)
C63 C64 C65 F65 178.6(5)
F64 C64 C65 C66 179.5(5)
C63 C64 C65 C66 0.0
F65 C65 C66 F66 -2.0(5)
C64 C65 C66 F66 176.6(5)
F65 C65 C66 C61 -178.6(5)
C64 C65 C66 C61 0.0
C62 C61 C66 F66 -176.4(6)
B51 C61 C66 F66 0.2(7)
C62 C61 C66 C65 0.0
B51 C61 C66 C65 176.6(6)
O52 B51 C71 C72 -1.5(9)
C61 B51 C71 C72 -126.2(5)
C81 B51 C71 C72 110.6(5)
O52 B51 C71 C76 -174.6(5)
C61 B51 C71 C76 60.7(7)
C81 B51 C71 C76 -62.5(6)
C76 C71 C72 F72 177.1(6)
B51 C71 C72 F72 4.2(7)
C76 C71 C72 C73 0.0
B51 C71 C72 C73 -172.9(6)
F72 C72 C73 F73 3.4(6)
C71 C72 C73 F73 -179.3(6)
F72 C72 C73 C74 -177.3(5)
C71 C72 C73 C74 0.0
F73 C73 C74 F74 -1.3(6)
C72 C73 C74 F74 179.4(6)
F73 C73 C74 C75 179.3(6)
C72 C73 C74 C75 0.0
F74 C74 C75 F75 -0.8(6)
C73 C74 C75 F75 178.6(6)
F74 C74 C75 C76 -179.4(6)
C73 C74 C75 C76 0.0
F75 C75 C76 F76 0.4(6)
C74 C75 C76 F76 179.0(5)
F75 C75 C76 C71 -178.7(6)
C74 C75 C76 C71 0.0
C72 C71 C76 F76 -179.0(5)
B51 C71 C76 F76 -5.7(6)
C72 C71 C76 C75 0.0
B51 C71 C76 C75 173.3(5)
O52 B51 C81 C82 52.1(6)
C61 B51 C81 C82 169.9(5)
C71 B51 C81 C82 -69.2(6)
O52 B51 C81 C86 -132.0(5)
C61 B51 C81 C86 -14.2(8)
C71 B51 C81 C86 106.6(5)
C86 C81 C82 F82 -178.9(5)
B51 C81 C82 F82 -2.7(6)
C86 C81 C82 C83 0.0
B51 C81 C82 C83 176.1(5)
F82 C82 C83 F83 -1.0(5)
C81 C82 C83 F83 -179.9(5)
F82 C82 C83 C84 178.9(5)
C81 C82 C83 C84 0.0
F83 C83 C84 F84 1.7(6)
C82 C83 C84 F84 -178.2(5)
F83 C83 C84 C85 179.9(5)
C82 C83 C84 C85 0.0
F84 C84 C85 F85 -2.9(6)
C83 C84 C85 F85 179.0(5)
F84 C84 C85 C86 178.1(5)
C83 C84 C85 C86 0.0
F85 C85 C86 F86 1.8(6)
C84 C85 C86 F86 -179.2(5)
F85 C85 C86 C81 -179.0(5)
C84 C85 C86 C81 0.0
C82 C81 C86 F86 179.2(6)
B51 C81 C86 F86 3.5(7)
C82 C81 C86 C85 0.0
B51 C81 C86 C85 -175.7(5)
